data_1571847
loop_
_publ_author_name
'Carroll, Robert C.'
'Coles, Simon J.'

_publ_section_title
;
 Statistical optimization of guest uptake in crystalline sponges: grading
 structural outcomes.
;
_journal_coeditor_code LT5068
_journal_issue 4
_journal_name_full IUCrJ
_journal_paper_doi 10.1107/S2052252524004871
_journal_volume 11
_journal_year 2024
_chemical_formula_moiety 'C36 H24 I6 N12 Zn3'
_chemical_formula_sum 'C36 H24 I6 N12 Zn3'
_chemical_formula_weight 1582.18
_chemical_name_systematic catena-[bis(mu-2,4,6-tri(pyridin-4-yl)-1,3,5-triazine)-hexachloro-tri-zinc
_space_group_crystal_system monoclinic
_space_group_IT_number 15
_space_group_name_Hall '-C 2yc'
_space_group_name_H-M_alt 'C 1 2/c 1'
_atom_sites_solution_hydrogens geom
_atom_sites_solution_primary dual
_audit_creation_date 2024-02-26
_audit_creation_method
;
Olex2 1.5-alpha
(compiled 2024.01.24 svn.r2f8d729c for OlexSys, GUI svn.r6923)
;
_cell_angle_alpha 90
_cell_angle_beta 101.026(6)
_cell_angle_gamma 90
_cell_formula_units_Z 8
_cell_length_a 34.4933(18)
_cell_length_b 15.0280(4)
_cell_length_c 30.223(2)
_cell_measurement_reflns_used 6122
_cell_measurement_temperature 100(2)
_cell_measurement_theta_max 71.6820
_cell_measurement_theta_min 2.5720
_cell_volume 15377.4(14)
_computing_cell_refinement 'CrysAlisPro 1.171.41.89a (Rigaku OD, 2020)'
_computing_data_collection 'CrysAlisPro 1.171.41.89a (Rigaku OD, 2020)'
_computing_data_reduction 'CrysAlisPro 1.171.41.89a (Rigaku OD, 2020)'
_computing_molecular_graphics 'Olex2 1.5-alpha (Dolomanov et al., 2009)'
_computing_publication_material 'Olex2 1.5-alpha (Dolomanov et al., 2009)'
_computing_structure_refinement 'SHELXL 2016/6 (Sheldrick, 2015)'
_computing_structure_solution 'SHELXT 2014/5 (Sheldrick, 2014)'
_diffrn_ambient_environment N~2~
_diffrn_ambient_temperature 100(2)
_diffrn_detector 'hybrid pixel array detector'
_diffrn_detector_area_resol_mean 10
_diffrn_detector_dtime 0.000
_diffrn_detector_type 'Rigaku, HyPix 6000HE'
_diffrn_measured_fraction_theta_full 0.993
_diffrn_measured_fraction_theta_max 0.992
_diffrn_measurement_details
;
List of Runs (angles in degrees, time in seconds):

  # Type    Start    End  Width  t~exp~   \w     \q     \k     \f   Frames
--------------------------------------------------------------------------
  1  \w   -128.00 -98.00   0.50    6.00    -- -103.00 -30.00 177.00   60
  2  \w    -99.00 -72.00   0.50    6.00    -- -103.00  77.00 150.00   54
  3  \w    -68.00 -31.00   0.50    6.00    -- -103.00  61.00  60.00   74
  4  \w    -58.00 -31.00   0.50    6.00    -- -103.00  77.00 150.00   54
  5  \w    -68.00 -34.00   0.50    6.00    -- -103.00  77.00  90.00   68
  6  \w   -102.00 -74.00   0.50    6.00    -- -103.00  77.00  90.00   56
  7  \w    -58.00 -30.00   0.50    6.00    -- -103.00  77.00 120.00   56
  8  \w    -60.00 -35.00   0.50    6.00    -- -103.00  61.00 120.00   50
  9  \w    -96.00 -69.00   0.50    6.00    -- -103.00  77.00 120.00   54
 10  \w    -56.00 -30.00   0.50    6.00    -- -103.00  61.00-180.00   52
 11  \w    -67.00 -38.00   0.50    6.00    -- -103.00  61.00  90.00   58
 12  \w    -64.00 -37.00   0.50    6.00    -- -103.00  61.00 150.00   54
 13  \w     91.00 175.00   0.50    6.00    --  101.75  30.00 -22.00  168
 14  \w     40.00  67.00   0.50    6.00    --  101.75 -61.00 -60.00   54
 15  \w     30.00  55.00   0.50    6.00    --  101.75 -61.00-150.00   50
 16  \w     87.00 165.00   0.50    6.00    --  101.75  61.00-120.00  156
 17  \w     40.00  67.00   0.50    6.00    --  101.75 -61.00   0.00   54
 18  \w     31.00  87.00   0.50    6.00    --  101.75 -94.00-150.00  112
 19  \w     31.00  69.00   0.50    6.00    --  101.75 -61.00-180.00   76
 20  \w     30.00  73.00   0.50    6.00    --  101.75 -61.00 -90.00   86
 21  \w     38.00  67.00   0.50    6.00    --  101.75 -61.00-120.00   58
 22  \w   -101.00 -76.00   0.50    1.00    --  -46.36 -30.00 177.00   50
 23  \w    -33.00  25.00   0.50    1.00    --  -46.36  30.00 -22.00  116
 24  \w     43.00 117.00   0.50    1.00    --   46.36  30.00 -22.00  148
 25  \w    -19.00   6.00   0.50    1.00    --   46.36 -30.00 177.00   50
 26  \w    -23.00  27.00   0.50    1.00    --  -46.36  19.00  90.00  100
 27  \w    -21.00  25.00   0.50    1.00    --  -46.36  19.00-120.00   92
 28  \w    -23.00  29.00   0.50    1.00    --  -46.36  19.00 120.00  104
;
_diffrn_measurement_device 'four-circle diffractometer'
_diffrn_measurement_device_details 'Rigaku Oxford Difffraction, UG2 \k goniometer'
_diffrn_measurement_device_type
; Rigaku 007HF equipped with Varimax confocal mirrors and a UG2 goniometer
 and HyPix 6000HE detector
;
_diffrn_measurement_method 'profile data from \w-scans'
_diffrn_measurement_specimen_support 'MiTeGen loops'
_diffrn_orient_matrix_type 'CrysAlisPro convention (1999,Acta A55,543-557)'
_diffrn_orient_matrix_UB_11 0.0450435000
_diffrn_orient_matrix_UB_12 0.0086380000
_diffrn_orient_matrix_UB_13 0.0037238000
_diffrn_orient_matrix_UB_21 -0.0065291000
_diffrn_orient_matrix_UB_22 0.0385991000
_diffrn_orient_matrix_UB_23 -0.0480632000
_diffrn_orient_matrix_UB_31 -0.0014751000
_diffrn_orient_matrix_UB_32 0.0945510000
_diffrn_orient_matrix_UB_33 0.0192494000
_diffrn_radiation_collimation 0.3
_diffrn_radiation_monochromator 'Varimax focusing mirrors'
_diffrn_radiation_probe x-ray
_diffrn_radiation_type 'Cu K\a'
_diffrn_radiation_wavelength 1.54184
_diffrn_reflns_av_R_equivalents 0.0671
_diffrn_reflns_av_unetI/netI 0.0422
_diffrn_reflns_Laue_measured_fraction_full 0.993
_diffrn_reflns_Laue_measured_fraction_max 0.992
_diffrn_reflns_limit_h_max 41
_diffrn_reflns_limit_h_min -41
_diffrn_reflns_limit_k_max 18
_diffrn_reflns_limit_k_min -9
_diffrn_reflns_limit_l_max 36
_diffrn_reflns_limit_l_min -36
_diffrn_reflns_number 47934
_diffrn_reflns_point_group_measured_fraction_full 0.993
_diffrn_reflns_point_group_measured_fraction_max 0.992
_diffrn_reflns_theta_full 67.684
_diffrn_reflns_theta_max 68.246
_diffrn_reflns_theta_min 2.610
_diffrn_source 'Rotating anode'
_diffrn_source_current 30.0
_diffrn_source_power 1.2
_diffrn_source_target Cu
_diffrn_source_type 'Rigaku 007 HF'
_diffrn_source_voltage 40.0
_exptl_absorpt_coefficient_mu 20.206
_exptl_absorpt_correction_T_max 0.248
_exptl_absorpt_correction_T_min 0.111
_exptl_absorpt_correction_type analytical
_exptl_absorpt_process_details
;
CrysAlisPro 1.171.41.89a (Rigaku Oxford Diffraction, 2020)
Analytical numeric absorption correction using a multifaceted crystal
model based on expressions derived by R.C. Clark & J.S. Reid.
(Clark, R. C. & Reid, J. S. (1995). Acta Cryst. A51, 887-897)
Empirical absorption correction using spherical harmonics,
implemented in SCALE3 ABSPACK scaling algorithm.
;
_exptl_crystal_colour colourless
_exptl_crystal_colour_primary colourless
_exptl_crystal_density_diffrn 1.367
_exptl_crystal_description block
_exptl_crystal_F_000 5856
_exptl_crystal_size_max 0.21
_exptl_crystal_size_mid 0.12
_exptl_crystal_size_min 0.12
_refine_diff_density_max 1.559
_refine_diff_density_min -1.380
_refine_diff_density_rms 0.244
_refine_ls_extinction_method none
_refine_ls_goodness_of_fit_ref 1.119
_refine_ls_hydrogen_treatment constr
_refine_ls_matrix_type full
_refine_ls_number_parameters 605
_refine_ls_number_reflns 13978
_refine_ls_number_restraints 93
_refine_ls_restrained_S_all 1.123
_refine_ls_R_factor_all 0.1619
_refine_ls_R_factor_gt 0.1390
_refine_ls_shift/su_max 0.001
_refine_ls_shift/su_mean 0.000
_refine_ls_structure_factor_coef Fsqd
_refine_ls_weighting_details 'w=1/[\s^2^(Fo^2^)+(0.3408P)^2^+0.1200P] where P=(Fo^2^+2Fc^2^)/3'
_refine_ls_weighting_scheme calc
_refine_ls_wR_factor_gt 0.4334
_refine_ls_wR_factor_ref 0.4599
_reflns_Friedel_coverage 0.000
_reflns_number_gt 8739
_reflns_number_total 13978
_reflns_threshold_expression 'I > 2\s(I)'
_cod_data_source_file lt5068.cif
_cod_data_source_block 25_5_24b
_cod_original_cell_volume 15377.6(15)
_cod_database_code 1571847
_shelx_shelxl_version_number 2016/6
_chemical_oxdiff_formula '(Zn3 I6 N12 H24 C36) (C15 H16 O3)2 (C6 H12)'
_chemical_oxdiff_usercomment JP-9300-04
_shelx_space_group_comment
;
The symmetry employed for this shelxl refinement is uniquely defined
by the following loop, which should always be used as a source of
symmetry information in preference to the above space-group names.
They are only intended as comments.
;
_shelx_estimated_absorpt_t_max 0.195
_shelx_estimated_absorpt_t_min 0.101
_olex2_refinement_description
;
1. Fixed Uiso
 At 1.2 times of:
  All C(H) groups
2. Restrained distances
 I302-Zn31 \\sim I402-Zn41
 with sigma of 0.02
 I301-Zn31 \\sim I401-Zn41
 with sigma of 0.02
 Zn31-N00W \\sim Zn41-N00W
 with sigma of 0.02
 I302-I301 \\sim I402-I401
 with sigma of 0.04
 I302-N00W \\sim I402-N00W
 with sigma of 0.04
 I301-N00W \\sim I401-N00W
 with sigma of 0.04
 I304-Zn32 \\sim I404-Zn42
 with sigma of 0.02
 I303-Zn32 \\sim I403-Zn42
 with sigma of 0.02
 Zn32-N00I \\sim Zn42-N00I
 with sigma of 0.02
 Zn32-N00J \\sim Zn42-N00J
 with sigma of 0.02
 I304-I303 \\sim I404-I403
 with sigma of 0.04
 I304-N00I \\sim I404-N00I
 with sigma of 0.04
 I304-N00J \\sim I404-N00J
 with sigma of 0.04
 I303-N00I \\sim I403-N00I
 with sigma of 0.04
 I303-N00J \\sim I403-N00J
 with sigma of 0.04
 I406-Zn43 \\sim I306-Zn33
 with sigma of 0.02
 I405-Zn43 \\sim I305-Zn33
 with sigma of 0.02
 Zn43-N00O \\sim Zn33-N00O
 with sigma of 0.02
 I406-I405 \\sim I306-I305
 with sigma of 0.04
 I406-N00O \\sim I306-N00O
 with sigma of 0.04
 I405-N00O \\sim I305-N00O
 with sigma of 0.04
3. Uiso/Uaniso restraints and constraints
C327 \\sim C328 \\sim C329 \\sim N00X \\sim C330 \\sim C331: within 2A with
sigma of 0.04 and sigma for terminal atoms of 0.08 within 2A
C309 \\sim C313 \\sim C312 \\sim N21 \\sim C311 \\sim C310: within 2A with
sigma of 0.04 and sigma for terminal atoms of 0.08 within 2A
4. Others
 Sof(I305)=Sof(Zn33)=Sof(I306)=1-FVAR(1)
 Sof(I406)=Sof(I405)=Sof(Zn43)=FVAR(1)
 Fixed Sof: I304(0.47384) I303(0.47384) I302(0.547) Zn32(0.47384) I301(0.547)
 Zn31(0.547) Zn41(0.453) I401(0.453) I402(0.453) I404(0.46412) Zn42(0.46412)
 I403(0.46412) I504(0.06204) I503(0.06204) Zn52(0.06204)
 Fixed Uiso: I504(0.08) I503(0.08) Zn52(0.08)
5.a Aromatic/amide H refined with riding coordinates:
 C319(H319), C329(H329), C320(H320), C315(H315), C323(H323), C304(H304),
 C317(H317), C328(H328), C302(H302), C314(H314), C310(H310), C305(H305),
 C336(H336), C312(H312), C301(H301), C335(H335), C313(H313), C333(H333),
 C311(H311), C322(H322), C331(H331), C318(H318), C330(H330), C332(H332)
;
_smtbx_masks_void_probe_radius 1.2
_smtbx_masks_void_truncation_radius 1.2
_olex2_submission_original_sample_id 25_5_24b
_olex2_submission_special_instructions 'No special instructions were received'
_oxdiff_exptl_absorpt_empirical_details
;
Empirical correction (ABSPACK) includes:
- Absorption correction using spherical harmonics
- Frame scaling
- Detector area scaling
- B-factor correction
;
_oxdiff_exptl_absorpt_empirical_full_max 21.702
_oxdiff_exptl_absorpt_empirical_full_min 0.170

loop_
_space_group_symop_operation_xyz
'x, y, z'
'-x, y, -z+1/2'
'x+1/2, y+1/2, z'
'-x+1/2, y+1/2, -z+1/2'
'-x, -y, -z'
'x, -y, z-1/2'
'-x+1/2, -y+1/2, -z'
'x+1/2, -y+1/2, z-1/2'

loop_
_atom_site_label
_atom_site_type_symbol
_atom_site_fract_x
_atom_site_fract_y
_atom_site_fract_z
_atom_site_U_iso_or_equiv
_atom_site_adp_type
_atom_site_occupancy
_atom_site_site_symmetry_order
_atom_site_calc_flag
_atom_site_refinement_flags_posn
_atom_site_refinement_flags_adp
_atom_site_refinement_flags_occupancy
_atom_site_disorder_assembly
_atom_site_disorder_group
I304 I 0.3878(3) 0.7381(5) 0.4388(3) 0.152(4) Uani 0.4738 1 d D . P A 1
I303 I 0.4819(3) 0.6454(7) 0.3649(4) 0.171(5) Uani 0.4738 1 d D . P A 1
I302 I 0.1171(2) 0.7367(3) 0.0789(3) 0.330(7) Uani 0.547 1 d D . P B 1
Zn32 Zn 0.4232(2) 0.6199(5) 0.4027(3) 0.110(5) Uani 0.4738 1 d D . P A 1
I406 I 0.37454(18) 0.1598(2) 0.80614(15) 0.129(2) Uani 0.438(14) 1 d D . P C 2
I405 I 0.2691(2) 0.2348(2) 0.70700(18) 0.1309(19) Uani 0.438(14) 1 d D . P C 2
I301 I 0.1577(3) 0.5560(7) -0.0247(4) 0.280(7) Uani 0.547 1 d D . P B 1
Zn31 Zn 0.1329(3) 0.5888(6) 0.0467(4) 0.233(9) Uani 0.547 1 d D . P B 1
Zn43 Zn 0.3302(2) 0.1393(5) 0.7308(2) 0.101(2) Uani 0.438(14) 1 d D . P C 2
C319 C 0.4679(4) 0.4639(8) 0.4483(6) 0.087(3) Uani 1 1 d . . . . .
H319 H 0.484606 0.475034 0.427300 0.104 Uiso 1 1 calc R U . . .
C325 C 0.4854(5) 0.1603(9) 0.5532(6) 0.095(4) Uani 1 1 d . . . . .
N00C N 0.2806(3) 0.4466(5) 0.2251(4) 0.093(3) Uani 1 1 d . . . . .
C308 C 0.3101(3) 0.4068(6) 0.2534(6) 0.095(5) Uani 1 1 d . . . . .
C316 C 0.3355(4) 0.4567(6) 0.2890(6) 0.095(4) Uani 1 1 d . . . . .
C321 C 0.4491(4) 0.3719(7) 0.5055(5) 0.084(4) Uani 1 1 d . . . . .
C307 C 0.2955(4) 0.2730(8) 0.2160(6) 0.100(5) Uani 1 1 d . . . . .
C329 C 0.5675(4) 0.0350(10) 0.5133(8) 0.112(5) Uani 1 1 d . U . . .
H329 H 0.578700 0.029034 0.487127 0.134 Uiso 1 1 calc R U . . .
N00I N 0.3798(4) 0.5485(7) 0.3588(5) 0.102(4) Uani 1 1 d D . . . .
N00J N 0.4373(4) 0.5226(9) 0.4520(6) 0.107(4) Uani 1 1 d D . . . .
N00K N 0.4821(3) 0.2303(7) 0.5257(4) 0.091(3) Uani 1 1 d . . . . .
N00L N 0.4287(4) 0.2794(7) 0.5611(5) 0.096(4) Uani 1 1 d . . . . .
C303 C 0.2310(4) 0.4445(9) 0.1603(6) 0.098(5) Uani 1 1 d . . . . .
C320 C 0.4736(4) 0.3898(7) 0.4754(6) 0.098(5) Uani 1 1 d . . . . .
H320 H 0.494680 0.350240 0.473327 0.118 Uiso 1 1 calc R U . . .
N00O N 0.3588(7) 0.1594(9) 0.6763(7) 0.140(7) Uani 1 1 d D . . . .
C326 C 0.4365(4) 0.2037(8) 0.5868(5) 0.085(4) Uani 1 1 d . . . . .
N00Q N 0.2672(4) 0.3089(7) 0.1876(5) 0.104(4) Uani 1 1 d . . . . .
C327 C 0.5184(5) 0.0961(9) 0.5517(7) 0.103(5) Uani 1 1 d . U . . .
N00S N 0.3198(3) 0.3187(6) 0.2497(5) 0.104(4) Uani 1 1 d . . . . .
C324 C 0.4532(4) 0.2873(9) 0.5339(6) 0.091(4) Uani 1 1 d . . . . .
C315 C 0.3261(4) 0.5461(8) 0.2973(6) 0.106(5) Uani 1 1 d . . . . .
H315 H 0.303403 0.574524 0.280463 0.127 Uiso 1 1 calc R U . . .
N00W N 0.1704(4) 0.5303(7) 0.1003(6) 0.122(6) Uani 1 1 d D . . . .
N00X N 0.5817(5) -0.0129(9) 0.5492(7) 0.124(6) Uani 1 1 d . U . . .
C334 C 0.4093(5) 0.1908(10) 0.6182(6) 0.103(5) Uani 1 1 d . . . . .
C323 C 0.4150(7) 0.5096(11) 0.4825(8) 0.119(6) Uani 1 1 d . . . . .
H323 H 0.397532 0.554626 0.488970 0.143 Uiso 1 1 calc R U . . .
C304 C 0.2226(7) 0.5322(9) 0.1626(8) 0.171(12) Uani 1 1 d . . . . .
H304 H 0.236746 0.567517 0.186385 0.205 Uiso 1 1 calc R U . . .
C317 C 0.3624(6) 0.4146(11) 0.3184(7) 0.134(8) Uani 1 1 d . . . . .
H317 H 0.364868 0.351780 0.317292 0.161 Uiso 1 1 calc R U . . .
C328 C 0.5356(5) 0.0960(9) 0.5129(7) 0.101(4) Uani 1 1 d . U . . .
H328 H 0.526486 0.134195 0.488016 0.121 Uiso 1 1 calc R U . . .
C302 C 0.2061(6) 0.3991(8) 0.1249(8) 0.160(11) Uani 1 1 d . . . . .
H302 H 0.208435 0.336409 0.122080 0.192 Uiso 1 1 calc R U . . .
C309 C 0.3011(6) 0.1771(10) 0.2163(8) 0.121(6) Uani 1 1 d . U . . .
C314 C 0.3511(5) 0.5893(8) 0.3308(7) 0.117(6) Uani 1 1 d . . . . .
H314 H 0.347814 0.651498 0.334129 0.140 Uiso 1 1 calc R U . . .
C310 C 0.2789(6) 0.1170(10) 0.1853(9) 0.139(7) Uani 1 1 d . U . . .
H310 H 0.259947 0.140433 0.161141 0.167 Uiso 1 1 calc R U . . .
C305 C 0.1943(7) 0.5694(13) 0.1312(11) 0.184(15) Uani 1 1 d . . . . .
H305 H 0.191994 0.632296 0.132376 0.220 Uiso 1 1 calc R U . . .
C306 C 0.2600(5) 0.3990(10) 0.1919(7) 0.110(5) Uani 1 1 d . . . . .
C336 C 0.3906(10) 0.1136(15) 0.6816(10) 0.143(8) Uani 1 1 d . . . . .
H336 H 0.395729 0.070492 0.705001 0.172 Uiso 1 1 calc R U . . .
C312 C 0.3353(8) 0.0512(10) 0.2471(9) 0.148(7) Uani 1 1 d . U . . .
H312 H 0.356992 0.026843 0.267683 0.178 Uiso 1 1 calc R U . . .
C301 C 0.1783(6) 0.4450(9) 0.0942(7) 0.135(8) Uani 1 1 d . . . . .
H301 H 0.164505 0.414983 0.068231 0.162 Uiso 1 1 calc R U . . .
C335 C 0.4185(7) 0.1264(15) 0.6528(9) 0.135(8) Uani 1 1 d . . . . .
H335 H 0.442295 0.093032 0.656762 0.162 Uiso 1 1 calc R U . . .
C313 C 0.3310(6) 0.1380(8) 0.2479(9) 0.141(7) Uani 1 1 d . U . . .
H313 H 0.347984 0.173432 0.269398 0.169 Uiso 1 1 calc R U . . .
C333 C 0.3740(11) 0.2368(17) 0.6122(10) 0.156(10) Uani 1 1 d . . . . .
H333 H 0.367203 0.277271 0.587804 0.188 Uiso 1 1 calc R U . . .
C311 C 0.2834(8) 0.0285(12) 0.1887(11) 0.156(8) Uani 1 1 d . U . . .
H311 H 0.266402 -0.009875 0.168801 0.187 Uiso 1 1 calc R U . . .
C322 C 0.4178(8) 0.4250(15) 0.5058(9) 0.150(9) Uani 1 1 d . . . . .
H322 H 0.397566 0.407049 0.521257 0.180 Uiso 1 1 calc R U . . .
C331 C 0.5331(6) 0.0397(19) 0.5888(9) 0.142(7) Uani 1 1 d . U . . .
H331 H 0.522122 0.036038 0.615276 0.171 Uiso 1 1 calc R U . . .
C318 C 0.3869(6) 0.4640(11) 0.3512(10) 0.168(12) Uani 1 1 d . . . . .
H318 H 0.409411 0.436169 0.368684 0.202 Uiso 1 1 calc R U . . .
Zn41 Zn 0.12836(18) 0.5982(5) 0.0545(3) 0.125(3) Uani 0.453 1 d D . P B 2
I401 I 0.1489(2) 0.5893(7) -0.0211(3) 0.186(3) Uani 0.453 1 d D . P B 2
I402 I 0.11421(16) 0.7442(3) 0.0914(3) 0.196(3) Uani 0.453 1 d D . P B 2
I404 I 0.3813(2) 0.7342(3) 0.44306(18) 0.0956(14) Uani 0.4641 1 d D . P A 2
Zn42 Zn 0.4197(2) 0.6229(4) 0.4058(3) 0.076(3) Uani 0.4641 1 d D . P A 2
I403 I 0.47562(19) 0.6519(4) 0.36266(17) 0.0856(9) Uani 0.4641 1 d D . P A 2
I305 I 0.2503(4) 0.2179(4) 0.6798(7) 0.278(8) Uani 0.562(14) 1 d D . P C 1
Zn33 Zn 0.3144(4) 0.1454(4) 0.7143(6) 0.195(6) Uani 0.562(14) 1 d D . P C 1
I306 I 0.3507(6) 0.1850(7) 0.7923(5) 0.297(8) Uani 0.562(14) 1 d D . P C 1
N21 N 0.3125(6) -0.0056(7) 0.2208(8) 0.138(6) Uani 1 1 d . U . . .
N1 N 0.4635(5) 0.1446(8) 0.5803(9) 0.138(8) Uani 1 1 d . . . . .
I504 I 0.3609(5) 0.7193(11) 0.4547(6) 0.080 Uiso 0.062 1 d . U P A 3
I503 I 0.4638(6) 0.6751(12) 0.3784(8) 0.080 Uiso 0.062 1 d . U P A 3
Zn52 Zn 0.4037(11) 0.625(2) 0.4178(13) 0.080 Uiso 0.062 1 d . U P A 3
C330 C 0.5639(8) -0.0071(17) 0.5822(11) 0.148(8) Uani 1 1 d . U . . .
H330 H 0.574934 -0.043727 0.607078 0.178 Uiso 1 1 calc R U . . .
C332 C 0.3470(11) 0.2223(15) 0.6440(10) 0.155(10) Uani 1 1 d . . . . .
H332 H 0.323026 0.254646 0.642159 0.185 Uiso 1 1 calc R U . . .

loop_
_atom_site_aniso_label
_atom_site_aniso_U_11
_atom_site_aniso_U_22
_atom_site_aniso_U_33
_atom_site_aniso_U_23
_atom_site_aniso_U_13
_atom_site_aniso_U_12
I304 0.125(4) 0.061(2) 0.234(8) -0.007(3) -0.055(4) -0.0012(17)
I303 0.163(7) 0.116(5) 0.196(7) 0.015(4) -0.061(5) -0.047(4)
I302 0.285(8) 0.067(2) 0.484(11) 0.020(3) -0.315(8) -0.005(3)
Zn32 0.114(7) 0.076(6) 0.105(6) 0.016(4) -0.066(5) -0.010(4)
I406 0.197(4) 0.0562(14) 0.120(3) -0.0104(12) -0.003(2) -0.0215(17)
I405 0.148(3) 0.0480(13) 0.193(5) 0.0258(14) 0.023(3) 0.0191(16)
I301 0.133(5) 0.305(11) 0.344(10) 0.228(9) -0.102(5) -0.059(5)
Zn31 0.194(9) 0.103(6) 0.304(13) 0.081(6) -0.200(9) -0.050(5)
Zn43 0.135(5) 0.037(3) 0.121(4) 0.0086(18) -0.005(4) -0.012(2)
C319 0.076(6) 0.059(6) 0.115(10) 0.010(6) -0.005(6) 0.013(5)
C325 0.080(8) 0.052(6) 0.134(12) 0.002(6) -0.028(8) 0.008(6)
N00C 0.088(6) 0.026(3) 0.143(9) -0.007(4) -0.033(6) 0.001(3)
C308 0.073(6) 0.029(4) 0.159(12) -0.001(5) -0.037(7) 0.001(4)
C316 0.090(7) 0.025(4) 0.148(12) -0.005(5) -0.032(7) -0.004(4)
C321 0.076(6) 0.045(5) 0.115(10) 0.009(5) -0.024(7) -0.001(5)
C307 0.086(7) 0.038(5) 0.158(14) -0.014(6) -0.017(8) -0.005(5)
C329 0.072(7) 0.070(7) 0.173(14) 0.010(8) -0.030(8) 0.005(6)
N00I 0.097(7) 0.056(5) 0.125(9) 0.012(5) -0.048(6) -0.010(5)
N00J 0.091(7) 0.086(8) 0.122(10) 0.010(7) -0.032(7) 0.006(6)
N00K 0.078(6) 0.073(6) 0.102(8) -0.003(5) -0.036(5) 0.006(5)
N00L 0.092(7) 0.059(6) 0.118(9) 0.017(5) -0.029(7) 0.015(5)
C303 0.081(7) 0.060(6) 0.134(11) 0.026(6) -0.030(7) -0.039(6)
C320 0.094(8) 0.046(5) 0.122(11) -0.003(6) -0.059(9) 0.004(5)
N00O 0.195(18) 0.051(6) 0.185(17) 0.003(7) 0.060(15) -0.027(9)
C326 0.087(7) 0.056(6) 0.096(9) 0.006(5) -0.023(7) -0.001(5)
N00Q 0.095(7) 0.042(5) 0.155(11) 0.010(5) -0.025(7) -0.019(4)
C327 0.096(8) 0.053(6) 0.134(12) 0.020(6) -0.044(8) 0.001(6)
N00S 0.093(6) 0.027(4) 0.166(11) 0.016(5) -0.043(7) -0.004(4)
C324 0.078(7) 0.063(7) 0.114(11) 0.013(6) -0.028(8) -0.004(5)
C315 0.094(8) 0.047(6) 0.148(13) -0.024(6) -0.046(8) 0.009(5)
N00W 0.091(7) 0.042(5) 0.200(14) 0.026(6) -0.056(8) -0.015(5)
N00X 0.100(9) 0.077(7) 0.161(13) -0.001(8) -0.062(9) 0.003(6)
C334 0.110(10) 0.063(7) 0.121(12) -0.001(6) -0.019(9) -0.003(7)
C323 0.141(14) 0.069(8) 0.154(16) 0.021(9) 0.040(14) 0.057(9)
C304 0.175(17) 0.045(6) 0.22(2) 0.026(8) -0.140(16) -0.049(8)
C317 0.153(15) 0.065(8) 0.142(14) -0.013(8) -0.077(12) 0.016(8)
C328 0.101(9) 0.060(6) 0.121(11) 0.006(6) -0.030(8) -0.001(6)
C302 0.145(13) 0.038(5) 0.23(2) 0.005(8) -0.141(15) -0.009(6)
C309 0.118(10) 0.053(7) 0.166(15) 0.006(7) -0.037(10) -0.008(7)
C314 0.099(9) 0.041(6) 0.180(16) 0.010(7) -0.052(10) 0.012(5)
C310 0.113(10) 0.049(7) 0.224(18) -0.022(9) -0.047(11) -0.016(7)
C305 0.133(14) 0.072(9) 0.28(3) 0.008(13) -0.128(19) -0.004(9)
C306 0.104(9) 0.062(7) 0.139(13) 0.008(7) -0.038(9) -0.018(7)
C336 0.18(2) 0.079(11) 0.16(2) 0.018(11) 0.007(18) 0.006(13)
C312 0.189(16) 0.032(6) 0.200(17) -0.003(7) -0.023(14) 0.012(8)
C301 0.148(13) 0.049(6) 0.160(15) 0.031(7) -0.092(12) -0.032(7)
C335 0.122(13) 0.100(13) 0.162(19) 0.021(12) -0.027(14) 0.006(10)
C313 0.144(12) 0.027(5) 0.217(17) 0.000(7) -0.049(12) 0.017(6)
C333 0.22(3) 0.099(14) 0.15(2) 0.026(13) 0.02(2) 0.025(16)
C311 0.153(15) 0.058(8) 0.25(2) 0.007(11) 0.016(15) -0.049(10)
C322 0.159(17) 0.101(14) 0.18(2) 0.041(13) 0.008(15) 0.079(14)
C331 0.110(11) 0.157(16) 0.152(15) 0.068(13) 0.001(11) 0.028(11)
C318 0.117(12) 0.065(8) 0.26(3) 0.015(11) -0.120(16) 0.001(8)
Zn41 0.072(3) 0.054(3) 0.223(9) 0.045(3) -0.032(4) -0.027(2)
I401 0.097(3) 0.231(7) 0.205(5) 0.138(5) -0.036(3) -0.010(3)
I402 0.135(3) 0.0373(15) 0.370(9) 0.011(2) -0.068(4) -0.0014(15)
I404 0.122(3) 0.0455(16) 0.112(2) 0.0054(13) 0.004(2) 0.0262(17)
Zn42 0.074(4) 0.029(3) 0.115(6) -0.004(2) -0.009(3) -0.001(2)
I403 0.0767(14) 0.0833(18) 0.0876(18) -0.0080(14) -0.0071(13) -0.0172(11)
I305 0.223(7) 0.074(2) 0.59(2) 0.120(6) 0.220(11) 0.076(4)
Zn33 0.235(11) 0.0279(19) 0.355(16) 0.004(5) 0.142(11) 0.001(4)
I306 0.442(17) 0.128(5) 0.377(12) -0.127(6) 0.217(12) -0.154(8)
N21 0.157(12) 0.031(5) 0.218(16) 0.003(7) 0.013(12) 0.020(6)
N1 0.081(8) 0.054(6) 0.24(2) 0.001(9) -0.055(11) 0.005(6)
C330 0.139(15) 0.122(14) 0.163(18) 0.040(13) -0.025(14) 0.050(12)
C332 0.23(3) 0.089(12) 0.15(2) 0.026(12) 0.05(2) 0.025(15)

loop_
_atom_type_symbol
_atom_type_description
_atom_type_scat_dispersion_real
_atom_type_scat_dispersion_imag
_atom_type_scat_source
C C 0.0181 0.0091 'International Tables Vol C Tables 4.2.6.8 and 6.1.1.4'
H H 0.0000 0.0000 'International Tables Vol C Tables 4.2.6.8 and 6.1.1.4'
I I -0.3257 6.8362 'International Tables Vol C Tables 4.2.6.8 and 6.1.1.4'
N N 0.0311 0.0180 'International Tables Vol C Tables 4.2.6.8 and 6.1.1.4'
Zn Zn -1.5491 0.6778 'International Tables Vol C Tables 4.2.6.8 and 6.1.1.4'

loop_
_exptl_crystal_face_index_h
_exptl_crystal_face_index_k
_exptl_crystal_face_index_l
_exptl_crystal_face_perp_dist
1 0 0 0.0665
-1 0 0 0.0570
2 1 1 0.0887
-1 1 1 0.0830
1 -1 -1 0.0987
1 0 -2 0.0614
-1 0 2 0.0674
1 1 -2 0.0819
-1 -1 2 0.0921
2 0 -1 0.0701
-2 0 1 0.0544
1 -2 -2 0.0993
2 2 -1 0.0862
2 0 1 0.0559
1 0 2 0.0595
-1 0 -2 0.0637
-1 2 1 0.0831
1 -1 2 0.0963

loop_
_geom_angle_atom_site_label_1
_geom_angle_atom_site_label_2
_geom_angle_atom_site_label_3
_geom_angle
_geom_angle_site_symmetry_1
_geom_angle_site_symmetry_3
_geom_angle_publ_flag
I304 Zn32 I303 125.6(4) . . ?
N00I Zn32 I304 106.8(6) . . ?
N00I Zn32 I303 109.1(6) . . ?
N00J Zn32 I304 104.6(6) . . ?
N00J Zn32 I303 109.3(6) . . ?
N00J Zn32 N00I 97.8(6) . . ?
I301 Zn31 I302 129.5(5) . . ?
N00W Zn31 I302 102.8(6) . . ?
N00W Zn31 I301 108.9(8) . . ?
N00W Zn31 N00X 98.3(7) . 8_455 ?
N00X Zn31 I302 102.5(8) 8_455 . ?
N00X Zn31 I301 110.4(8) 8_455 . ?
I406 Zn43 I405 121.2(4) . . ?
N00O Zn43 I406 113.5(8) . . ?
N00O Zn43 I405 100.7(7) . . ?
N00O Zn43 N21 101.0(8) . 6_556 ?
N21 Zn43 I406 110.9(7) 6_556 . ?
N21 Zn43 I405 107.3(6) 6_556 . ?
N00J C319 H319 120.4 . . ?
C320 C319 H319 120.4 . . ?
C320 C319 N00J 119.3(16) . . ?
N00K C325 C327 117.6(18) . . ?
N1 C325 N00K 125.0(15) . . ?
N1 C325 C327 117.4(14) . . ?
C306 N00C C308 118.4(10) . . ?
N00C C308 C316 121.2(9) . . ?
N00C C308 N00S 123.0(11) . . ?
N00S C308 C316 115.7(10) . . ?
C315 C316 C308 119.5(11) . . ?
C317 C316 C308 119.8(10) . . ?
C317 C316 C315 119.4(13) . . ?
C320 C321 C324 122.0(13) . . ?
C322 C321 C320 118.8(15) . . ?
C322 C321 C324 118.7(18) . . ?
N00Q C307 N00S 124.2(11) . . ?
N00Q C307 C309 120.1(13) . . ?
N00S C307 C309 115.5(13) . . ?
N00X C329 H329 119.2 . . ?
N00X C329 C328 122(2) . . ?
C328 C329 H329 119.2 . . ?
C314 N00I Zn32 121.6(9) . . ?
C314 N00I Zn42 120.0(9) . . ?
C314 N00I Zn52 114.0(15) . . ?
C318 N00I Zn32 118.0(9) . . ?
C318 N00I C314 118.3(13) . . ?
C318 N00I Zn42 120.7(9) . . ?
C318 N00I Zn52 127.0(15) . . ?
C319 N00J Zn32 117.7(14) . . ?
C319 N00J Zn42 122.5(14) . . ?
C319 N00J Zn52 141.9(17) . . ?
C323 N00J Zn32 121.0(11) . . ?
C323 N00J C319 120.8(13) . . ?
C323 N00J Zn42 116.3(11) . . ?
C323 N00J Zn52 96.4(14) . . ?
C325 N00K C324 110.9(15) . . ?
C324 N00L C326 110.8(12) . . ?
C304 C303 C302 113.8(12) . . ?
C304 C303 C306 124.3(14) . . ?
C302 C303 C306 121.7(13) . . ?
C319 C320 C321 120.9(13) . . ?
C319 C320 H320 119.5 . . ?
C321 C320 H320 119.5 . . ?
C336 N00O Zn43 110.2(18) . . ?
C336 N00O Zn33 125.3(18) . . ?
C336 N00O C332 127(2) . . ?
C332 N00O Zn43 122.7(19) . . ?
C332 N00O Zn33 108(2) . . ?
N00L C326 C334 113.3(13) . . ?
N1 C326 N00L 122.4(18) . . ?
N1 C326 C334 124.0(15) . . ?
C307 N00Q C306 118.2(12) . . ?
C328 C327 C325 117.8(13) . . ?
C328 C327 C331 120.8(17) . . ?
C331 C327 C325 121(2) . . ?
C307 N00S C308 114.8(10) . . ?
N00K C324 C321 114.2(16) . . ?
N00L C324 C321 115.6(13) . . ?
N00L C324 N00K 130.2(13) . . ?
C316 C315 H315 121.6 . . ?
C314 C315 C316 116.7(12) . . ?
C314 C315 H315 121.6 . . ?
C305 N00W Zn31 127.1(11) . . ?
C305 N00W C301 115.4(13) . . ?
C305 N00W Zn41 122.6(11) . . ?
C301 N00W Zn31 114.5(12) . . ?
C301 N00W Zn41 121.1(11) . . ?
C329 N00X Zn31 116.6(18) . 8_556 ?
C329 N00X Zn41 124.9(19) . 8_556 ?
C330 N00X Zn31 126.6(14) . 8_556 ?
C330 N00X C329 116.8(18) . . ?
C330 N00X Zn41 118.2(14) . 8_556 ?
C335 C334 C326 119.2(17) . . ?
C333 C334 C326 120.3(18) . . ?
C333 C334 C335 120(2) . . ?
N00J C323 H323 120.9 . . ?
N00J C323 C322 118.3(15) . . ?
C322 C323 H323 120.9 . . ?
C303 C304 H304 120.0 . . ?
C305 C304 C303 120.1(16) . . ?
C305 C304 H304 120.0 . . ?
C316 C317 H317 120.7 . . ?
C316 C317 C318 118.7(14) . . ?
C318 C317 H317 120.7 . . ?
C329 C328 H328 122.0 . . ?
C327 C328 C329 115.9(15) . . ?
C327 C328 H328 122.0 . . ?
C303 C302 H302 119.7 . . ?
C301 C302 C303 120.6(12) . . ?
C301 C302 H302 119.7 . . ?
C310 C309 C307 125.0(16) . . ?
C313 C309 C307 120.0(15) . . ?
C313 C309 C310 114.9(15) . . ?
N00I C314 C315 123.0(12) . . ?
N00I C314 H314 118.5 . . ?
C315 C314 H314 118.5 . . ?
C309 C310 H310 118.6 . . ?
C311 C310 C309 123(2) . . ?
C311 C310 H310 118.6 . . ?
N00W C305 C304 127.6(17) . . ?
N00W C305 H305 116.2 . . ?
C304 C305 H305 116.2 . . ?
N00C C306 C303 117.2(14) . . ?
N00C C306 N00Q 121.3(13) . . ?
N00Q C306 C303 121.5(14) . . ?
N00O C336 H336 119.6 . . ?
N00O C336 C335 121(2) . . ?
C335 C336 H336 119.6 . . ?
C313 C312 H312 116.7 . . ?
C313 C312 N21 127(2) . . ?
N21 C312 H312 116.7 . . ?
N00W C301 C302 121.4(15) . . ?
N00W C301 H301 119.3 . . ?
C302 C301 H301 119.3 . . ?
C334 C335 C336 117(2) . . ?
C334 C335 H335 121.3 . . ?
C336 C335 H335 121.3 . . ?
C309 C313 H313 120.8 . . ?
C312 C313 C309 118.5(19) . . ?
C312 C313 H313 120.8 . . ?
C334 C333 H333 120.3 . . ?
C334 C333 C332 119(2) . . ?
C332 C333 H333 120.3 . . ?
C310 C311 H311 120.4 . . ?
C310 C311 N21 119(2) . . ?
N21 C311 H311 120.4 . . ?
C321 C322 C323 120(2) . . ?
C321 C322 H322 120.1 . . ?
C323 C322 H322 120.1 . . ?
C327 C331 H331 124.0 . . ?
C330 C331 C327 112(2) . . ?
C330 C331 H331 124.0 . . ?
N00I C318 C317 122.0(13) . . ?
N00I C318 H318 119.0 . . ?
C317 C318 H318 119.0 . . ?
N00W Zn41 I401 107.2(7) . . ?
N00W Zn41 I402 107.4(6) . . ?
N00X Zn41 N00W 100.7(5) 8_455 . ?
N00X Zn41 I401 104.5(8) 8_455 . ?
N00X Zn41 I402 111.2(7) 8_455 . ?
I401 Zn41 I402 123.5(4) . . ?
N00I Zn42 I404 108.8(5) . . ?
N00I Zn42 I403 101.8(6) . . ?
N00J Zn42 N00I 98.0(5) . . ?
N00J Zn42 I404 107.1(6) . . ?
N00J Zn42 I403 108.4(6) . . ?
I404 Zn42 I403 128.6(3) . . ?
N00O Zn33 I305 114.1(9) . . ?
N00O Zn33 I306 101.9(8) . . ?
N00O Zn33 N21 100.9(8) . 6_556 ?
I305 Zn33 I306 121.8(5) . . ?
N21 Zn33 I305 115.5(7) 6_556 . ?
N21 Zn33 I306 99.6(8) 6_556 . ?
C312 N21 Zn43 114.1(14) . 6 ?
C312 N21 C311 117.5(14) . . ?
C312 N21 Zn33 132.4(15) . 6 ?
C311 N21 Zn43 128.2(14) . 6 ?
C311 N21 Zn33 109.9(15) . 6 ?
C325 N1 C326 120.3(17) . . ?
N00I Zn52 I504 121.1(18) . . ?
N00I Zn52 I503 89.3(14) . . ?
N00J Zn52 N00I 96.2(16) . . ?
N00J Zn52 I504 121.8(18) . . ?
N00J Zn52 I503 91.3(15) . . ?
I504 Zn52 I503 128.1(16) . . ?
N00X C330 C331 133(2) . . ?
N00X C330 H330 113.7 . . ?
C331 C330 H330 113.7 . . ?
N00O C332 C333 115(3) . . ?
N00O C332 H332 122.4 . . ?
C333 C332 H332 122.4 . . ?

loop_
_geom_bond_atom_site_label_1
_geom_bond_atom_site_label_2
_geom_bond_distance
_geom_bond_site_symmetry_2
_geom_bond_publ_flag
I304 Zn32 2.518(10) . ?
I303 Zn32 2.538(11) . ?
I302 Zn31 2.528(12) . ?
Zn32 N00I 2.095(13) . ?
Zn32 N00J 2.078(16) . ?
I406 Zn43 2.507(7) . ?
I405 Zn43 2.537(9) . ?
I301 Zn31 2.515(14) . ?
Zn31 N00W 2.066(13) . ?
Zn31 N00X 2.12(2) 8_455 ?
Zn43 N00O 2.10(2) . ?
Zn43 N21 2.104(13) 6_556 ?
C319 H319 0.9500 . ?
C319 N00J 1.40(2) . ?
C319 C320 1.373(19) . ?
C325 N00K 1.33(2) . ?
C325 C327 1.50(2) . ?
C325 N1 1.24(3) . ?
N00C C308 1.340(15) . ?
N00C C306 1.323(19) . ?
C308 C316 1.459(17) . ?
C308 N00S 1.374(14) . ?
C316 C315 1.417(15) . ?
C316 C317 1.32(2) . ?
C321 C320 1.38(2) . ?
C321 C324 1.525(18) . ?
C321 C322 1.34(2) . ?
C307 N00Q 1.29(2) . ?
C307 N00S 1.373(19) . ?
C307 C309 1.454(18) . ?
C329 H329 0.9500 . ?
C329 N00X 1.31(3) . ?
C329 C328 1.43(2) . ?
N00I C314 1.323(16) . ?
N00I C318 1.32(2) . ?
N00I Zn42 2.102(12) . ?
N00I Zn52 2.15(4) . ?
N00J C323 1.33(2) . ?
N00J Zn42 2.064(15) . ?
N00J Zn52 2.08(4) . ?
N00K C324 1.37(2) . ?
N00L C326 1.376(16) . ?
N00L C324 1.29(2) . ?
C303 C304 1.35(2) . ?
C303 C302 1.414(18) . ?
C303 C306 1.42(2) . ?
C320 H320 0.9500 . ?
N00O C336 1.28(3) . ?
N00O Zn33 2.09(2) . ?
N00O C332 1.36(3) . ?
C326 C334 1.47(3) . ?
C326 N1 1.33(2) . ?
N00Q C306 1.39(2) . ?
C327 C328 1.41(3) . ?
C327 C331 1.42(2) . ?
C315 H315 0.9500 . ?
C315 C314 1.36(2) . ?
N00W C305 1.27(2) . ?
N00W C301 1.33(2) . ?
N00W Zn41 2.072(13) . ?
N00X Zn41 2.040(17) 8_556 ?
N00X C330 1.27(3) . ?
C334 C335 1.42(3) . ?
C334 C333 1.38(4) . ?
C323 H323 0.9500 . ?
C323 C322 1.45(3) . ?
C304 H304 0.9500 . ?
C304 C305 1.35(2) . ?
C317 H317 0.9500 . ?
C317 C318 1.39(2) . ?
C328 H328 0.9500 . ?
C302 H302 0.9500 . ?
C302 C301 1.384(17) . ?
C309 C310 1.41(2) . ?
C309 C313 1.39(2) . ?
C314 H314 0.9500 . ?
C310 H310 0.9500 . ?
C310 C311 1.34(3) . ?
C305 H305 0.9500 . ?
C336 H336 0.9500 . ?
C336 C335 1.43(4) . ?
C312 H312 0.9500 . ?
C312 C313 1.314(19) . ?
C312 N21 1.32(3) . ?
C301 H301 0.9500 . ?
C335 H335 0.9500 . ?
C313 H313 0.9500 . ?
C333 H333 0.9500 . ?
C333 C332 1.48(4) . ?
C311 H311 0.9500 . ?
C311 N21 1.36(3) . ?
C322 H322 0.9500 . ?
C331 H331 0.9500 . ?
C331 C330 1.32(4) . ?
C318 H318 0.9500 . ?
Zn41 I401 2.523(11) . ?
Zn41 I402 2.551(10) . ?
I404 Zn42 2.528(8) . ?
Zn42 I403 2.564(9) . ?
I305 Zn33 2.504(12) . ?
Zn33 I306 2.521(14) . ?
Zn33 N21 2.113(13) 6_556 ?
I504 Zn52 2.46(4) . ?
I503 Zn52 2.69(4) . ?
C330 H330 0.9500 . ?
C332 H332 0.9500 . ?

loop_
_geom_torsion_atom_site_label_1
_geom_torsion_atom_site_label_2
_geom_torsion_atom_site_label_3
_geom_torsion_atom_site_label_4
_geom_torsion
_geom_torsion_site_symmetry_1
_geom_torsion_site_symmetry_2
_geom_torsion_site_symmetry_3
_geom_torsion_site_symmetry_4
_geom_torsion_publ_flag
Zn32 N00I C314 C315 169.9(17) . . . . ?
Zn32 N00I C318 C317 -172(2) . . . . ?
Zn32 N00J C323 C322 159.6(18) . . . . ?
Zn31 N00W C305 C304 -170(3) . . . . ?
Zn31 N00W C301 C302 173(2) . . . . ?
Zn31 N00X C330 C331 177(3) 8_556 . . . ?
Zn43 N00O C336 C335 -170(2) . . . . ?
Zn43 N00O C332 C333 170.9(19) . . . . ?
C319 N00J C323 C322 -12(3) . . . . ?
C325 N00K C324 C321 176.7(11) . . . . ?
C325 N00K C324 N00L -5(2) . . . . ?
C325 C327 C328 C329 178.6(13) . . . . ?
C325 C327 C331 C330 -175(2) . . . . ?
N00C C308 C316 C315 8(3) . . . . ?
N00C C308 C316 C317 175(2) . . . . ?
N00C C308 N00S C307 -3(3) . . . . ?
C308 N00C C306 C303 -175.0(17) . . . . ?
C308 N00C C306 N00Q 3(3) . . . . ?
C308 C316 C315 C314 -179.5(18) . . . . ?
C308 C316 C317 C318 178(2) . . . . ?
C316 C308 N00S C307 180.0(16) . . . . ?
C316 C315 C314 N00I -9(3) . . . . ?
C316 C317 C318 N00I 12(5) . . . . ?
C307 N00Q C306 N00C -2(3) . . . . ?
C307 N00Q C306 C303 176.0(18) . . . . ?
C307 C309 C310 C311 -176(3) . . . . ?
C307 C309 C313 C312 -180(3) . . . . ?
C329 N00X C330 C331 -1(5) . . . . ?
N00J C319 C320 C321 1.1(19) . . . . ?
N00J C323 C322 C321 18(4) . . . . ?
N00K C325 C327 C328 -20.0(19) . . . . ?
N00K C325 C327 C331 157.3(18) . . . . ?
N00K C325 N1 C326 -7(3) . . . . ?
N00L C326 C334 C335 -167.3(16) . . . . ?
N00L C326 C334 C333 17(2) . . . . ?
N00L C326 N1 C325 7(2) . . . . ?
C303 C304 C305 N00W 8(6) . . . . ?
C303 C302 C301 N00W -9(4) . . . . ?
C320 C319 N00J Zn32 -168.7(10) . . . . ?
C320 C319 N00J C323 3(2) . . . . ?
C320 C319 N00J Zn42 -168.8(10) . . . . ?
C320 C319 N00J Zn52 -162(2) . . . . ?
C320 C321 C324 N00K -2.0(17) . . . . ?
C320 C321 C324 N00L 179.2(12) . . . . ?
C320 C321 C322 C323 -14(3) . . . . ?
N00O C336 C335 C334 -1(4) . . . . ?
C326 N00L C324 C321 -176.4(11) . . . . ?
C326 N00L C324 N00K 5(2) . . . . ?
C326 C334 C335 C336 -177.8(18) . . . . ?
C326 C334 C333 C332 180(2) . . . . ?
N00Q C307 N00S C308 4(3) . . . . ?
N00Q C307 C309 C310 4(4) . . . . ?
N00Q C307 C309 C313 -178(2) . . . . ?
C327 C325 N00K C324 -174.2(12) . . . . ?
C327 C325 N1 C326 172.6(13) . . . . ?
C327 C331 C330 N00X -2(5) . . . . ?
N00S C308 C316 C315 -175.4(17) . . . . ?
N00S C308 C316 C317 -8(3) . . . . ?
N00S C307 N00Q C306 -2(3) . . . . ?
N00S C307 C309 C310 179(2) . . . . ?
N00S C307 C309 C313 -3(3) . . . . ?
C324 C321 C320 C319 176.2(12) . . . . ?
C324 C321 C322 C323 174.4(19) . . . . ?
C324 N00L C326 C334 -179.5(12) . . . . ?
C324 N00L C326 N1 -5.8(19) . . . . ?
C315 C316 C317 C318 -15(4) . . . . ?
N00X C329 C328 C327 -5(2) . . . . ?
C334 C326 N1 C325 180.0(15) . . . . ?
C334 C333 C332 N00O -3(4) . . . . ?
C304 C303 C302 C301 5(4) . . . . ?
C304 C303 C306 N00C -2(3) . . . . ?
C304 C303 C306 N00Q -180(2) . . . . ?
C317 C316 C315 C314 13(3) . . . . ?
C328 C329 N00X Zn31 -173.3(11) . . . 8_556 ?
C328 C329 N00X Zn41 -177.5(11) . . . 8_556 ?
C328 C329 N00X C330 5(3) . . . . ?
C328 C327 C331 C330 2(3) . . . . ?
C302 C303 C304 C305 -4(4) . . . . ?
C302 C303 C306 N00C -177(2) . . . . ?
C302 C303 C306 N00Q 5(3) . . . . ?
C309 C307 N00Q C306 172.5(19) . . . . ?
C309 C307 N00S C308 -170.3(17) . . . . ?
C309 C310 C311 N21 -5(4) . . . . ?
C314 N00I C318 C317 -8(4) . . . . ?
C310 C309 C313 C312 -2(4) . . . . ?
C310 C311 N21 Zn43 -174(2) . . . 6 ?
C310 C311 N21 C312 0(4) . . . . ?
C310 C311 N21 Zn33 -176(2) . . . 6 ?
C305 N00W C301 C302 11(4) . . . . ?
C306 N00C C308 C316 176.3(17) . . . . ?
C306 N00C C308 N00S 0(3) . . . . ?
C306 C303 C304 C305 -179(3) . . . . ?
C306 C303 C302 C301 -179(2) . . . . ?
C336 N00O C332 C333 1(4) . . . . ?
C301 N00W C305 C304 -11(5) . . . . ?
C335 C334 C333 C332 4(4) . . . . ?
C313 C309 C310 C311 7(4) . . . . ?
C313 C312 N21 Zn43 180(3) . . . 6 ?
C313 C312 N21 C311 5(5) . . . . ?
C313 C312 N21 Zn33 180(2) . . . 6 ?
C333 C334 C335 C336 -2(3) . . . . ?
C322 C321 C320 C319 5(2) . . . . ?
C322 C321 C324 N00K 169.7(18) . . . . ?
C322 C321 C324 N00L -9(2) . . . . ?
C331 C327 C328 C329 1(2) . . . . ?
C318 N00I C314 C315 7(3) . . . . ?
Zn41 N00W C305 C304 180(3) . . . . ?
Zn41 N00W C301 C302 -179.4(19) . . . . ?
Zn41 N00X C330 C331 -179(3) 8_556 . . . ?
Zn42 N00I C314 C315 175.1(17) . . . . ?
Zn42 N00I C318 C317 -176(2) . . . . ?
Zn42 N00J C323 C322 160.4(19) . . . . ?
Zn33 N00O C336 C335 177.9(18) . . . . ?
Zn33 N00O C332 C333 -176(2) . . . . ?
N21 C312 C313 C309 -4(5) . . . . ?
N1 C325 N00K C324 5(2) . . . . ?
N1 C325 C327 C328 160.6(15) . . . . ?
N1 C325 C327 C331 -22(3) . . . . ?
N1 C326 C334 C335 19(2) . . . . ?
N1 C326 C334 C333 -157(2) . . . . ?
Zn52 N00I C314 C315 -164(2) . . . . ?
Zn52 N00I C318 C317 162(3) . . . . ?
Zn52 N00J C323 C322 159(2) . . . . ?
C332 N00O C336 C335 1(4) . . . . ?

loop_
_exptl_oxdiff_crystal_face_indexfrac_h
_exptl_oxdiff_crystal_face_indexfrac_k
_exptl_oxdiff_crystal_face_indexfrac_l
_exptl_oxdiff_crystal_face_x
_exptl_oxdiff_crystal_face_y
_exptl_oxdiff_crystal_face_z
1.0000 -0.0000 0.0000 0.0450 -0.0065 -0.0015
-1.0000 0.0000 -0.0000 -0.0450 0.0065 0.0015
2.0000 1.0000 1.0000 0.1024 -0.0225 0.1108
-0.9999 1.0000 0.9999 -0.0327 -0.0029 0.1153
0.9999 -1.0000 -0.9999 0.0327 0.0029 -0.1153
1.0000 -0.0000 -2.0000 0.0376 0.0896 -0.0400
-1.0000 0.0000 2.0000 -0.0376 -0.0896 0.0400
1.0000 1.0000 -2.0000 0.0462 0.1282 0.0546
-1.0000 -1.0000 2.0000 -0.0462 -0.1282 -0.0546
1.9999 -0.0000 -1.0000 0.0864 0.0350 -0.0222
-1.9999 0.0000 1.0000 -0.0864 -0.0350 0.0222
0.9999 -2.0000 -1.9999 0.0203 0.0124 -0.2291
2.0000 2.0000 -1.0001 0.1036 0.1122 0.1669
1.9999 -0.0000 1.0000 0.0938 -0.0611 0.0163
1.0000 0.0000 2.0000 0.0525 -0.1027 0.0370
-1.0000 -0.0000 -2.0000 -0.0525 0.1027 -0.0370
-0.9999 2.0000 0.9999 -0.0240 0.0357 0.2098
0.9999 -1.0000 2.0000 0.0439 -0.1413 -0.0575

loop_
_smtbx_masks_void_nr
_smtbx_masks_void_average_x
_smtbx_masks_void_average_y
_smtbx_masks_void_average_z
_smtbx_masks_void_volume
_smtbx_masks_void_count_electrons
_smtbx_masks_void_content
1 -0.111 -0.686 -0.861 3634.6 1100.0 ?
2 -0.780 -0.541 -0.030 3634.6 1100.0 ?
